data_7050982
loop_
_publ_author_name
'Li, Gang'
'Che, De-Ji'
'Li, Zi-Feng'
'Zhu, Yu'
'Zou, Da-Peng'

_publ_section_title
;
 Versatile coordination patterns in the reaction system of
 N-benzoyl-N???-(2-pyridyl)thiourea with CuCl2. Their reaction
 conditions, systematic isolation and crystal structures
;
_journal_issue 11
_journal_name_full 'New Journal of Chemistry'
_journal_page_first 1629
_journal_paper_doi 10.1039/b206257g
_journal_volume 26
_journal_year 2002
_chemical_formula_moiety 'C13 H11 Cl2 Cu N3 O S '
_chemical_formula_sum 'C13 H11 Cl2 Cu N3 O S'
_chemical_formula_weight 391.76
_space_group_IT_number 2
_symmetry_cell_setting triclinic
_symmetry_Int_Tables_number 2
_symmetry_space_group_name_Hall '-P 1'
_symmetry_space_group_name_H-M 'P -1'
_audit_creation_date 'Mon Mar 18 18:47:19 2002'
_audit_creation_method 'from TEXRAY.INF file'
_cell_angle_alpha 97.63(3)
_cell_angle_beta 102.76(3)
_cell_angle_gamma 108.18(2)
_cell_formula_units_Z 2
_cell_length_a 9.674(4)
_cell_length_b 11.085(6)
_cell_length_c 7.751(3)
_cell_measurement_reflns_used 178
_cell_measurement_temperature 293.2
_cell_measurement_theta_max 25.0
_cell_measurement_theta_min 2.8
_cell_volume 751.7(6)
_computing_cell_refinement 'MSC/AFC Diffractometer Control'
_computing_data_collection 'MSC/AFC Diffractometer Control'
_computing_data_reduction teXsan
_computing_publication_material teXsan
_computing_structure_refinement teXsan
_diffrn_ambient_temperature 293.2
_diffrn_measurement_device 'Rigaku RAXISII'
_diffrn_radiation_detector 'Imaging Plate'
_diffrn_radiation_monochromator graphite
_diffrn_radiation_source 'Rigaku rotating anode'
_diffrn_radiation_type 'Mo K\a'
_diffrn_radiation_wavelength 0.7107
_diffrn_reflns_av_R_equivalents 0.000
_diffrn_reflns_av_sigmaI/netI 0.062
_diffrn_reflns_limit_h_max 12
_diffrn_reflns_limit_h_min 0
_diffrn_reflns_limit_k_max 13
_diffrn_reflns_limit_k_min -14
_diffrn_reflns_limit_l_max 8
_diffrn_reflns_limit_l_min -9
_diffrn_reflns_number 2022
_diffrn_reflns_reduction_process 'Lp corrections applied'
_diffrn_reflns_theta_max 27.4
_diffrn_reflns_theta_min 2.0
_diffrn_standards_decay_% 0.00
_diffrn_standards_interval_count 0
_diffrn_standards_number 0
_exptl_absorpt_coefficient_mu 1.946
_exptl_absorpt_correction_type none
_exptl_crystal_colour red
_exptl_crystal_density_diffrn 1.730
_exptl_crystal_density_meas ?
_exptl_crystal_description prismatic
_exptl_crystal_F_000 394.00
_exptl_crystal_size_max 0.400
_exptl_crystal_size_mid 0.150
_exptl_crystal_size_min 0.100
_refine_diff_density_max 1.05
_refine_diff_density_min -0.78
_refine_ls_extinction_coef 0.001(5)
_refine_ls_extinction_method 'Zachariasen(1967) type 2 Gaussian isotropic'
_refine_ls_goodness_of_fit_all 1.072
_refine_ls_goodness_of_fit_obs 1.075
_refine_ls_hydrogen_treatment noref
_refine_ls_matrix_type full
_refine_ls_number_constraints 0
_refine_ls_number_parameters 191
_refine_ls_number_reflns 2001
_refine_ls_number_restraints 0
_refine_ls_R_factor_all 0.0739
_refine_ls_R_factor_obs 0.0732
_refine_ls_shift/esd_max 0.0007
_refine_ls_shift/esd_mean 0.0001
_refine_ls_structure_factor_coef F
_refine_ls_weighting_details 'w = 1/[\s^2^(Fo) + 0.00125|Fo|^2^]'
_refine_ls_weighting_scheme calc
_refine_ls_wR_factor_all 0.0663
_refine_ls_wR_factor_obs 0.0661
_reflns_number_observed 2001
_reflns_number_total 2022
_reflns_observed_criterion >1.0sigma(I)
_cod_data_source_file b206257g.txt
_cod_data_source_block Compound_3
_cod_depositor_comments
;
The following automatic conversions were performed:

'_refine_ls_weighting_scheme' value 'w = 1/[\s^2^(Fo) +
0.00125|Fo|^2^]' was changed to 'calc'. New tag
'_refine_ls_weighting_details' was created. The value of the new tag
was set to 'w = 1/[\s^2^(Fo) + 0.00125|Fo|^2^]'.

Automatic conversion script
Id: cif_fix_values 3143 2015-03-26 13:38:13Z robertas 
;
_cod_original_cell_volume 751.8100
_cod_original_sg_symbol_H-M 'P -1         '
_cod_original_formula_sum 'C13 H11 Cl2 Cu N3 O S '
_cod_database_code 7050982

loop_
_symmetry_equiv_pos_as_xyz
x,y,z
-x,-y,-z

loop_
_atom_site_aniso_label
_atom_site_aniso_U_11
_atom_site_aniso_U_22
_atom_site_aniso_U_33
_atom_site_aniso_U_12
_atom_site_aniso_U_13
_atom_site_aniso_U_23
Cu1 0.0298(6) 0.0313(6) 0.0819(7) 0.0127(5) 0.0199(5) 0.0139(5)
Cl1 0.039(1) 0.024(1) 0.074(1) 0.0118(9) 0.0210(10) 0.0063(9)
Cl2 0.029(1) 0.031(1) 0.0443(10) 0.0160(8) 0.0115(8) 0.0066(8)
S1 0.027(1) 0.0221(10) 0.051(1) 0.0134(8) 0.0164(8) 0.0107(8)
O1 0.029(3) 0.028(3) 0.060(3) 0.011(2) 0.022(2) 0.008(2)
N1 0.021(3) 0.024(3) 0.031(3) 0.012(3) 0.012(2) 0.005(2)
N2 0.028(3) 0.020(3) 0.038(3) 0.007(3) 0.017(3) 0.006(2)
N3 0.026(3) 0.036(4) 0.029(3) 0.013(3) 0.016(2) 0.016(3)
C1 0.033(4) 0.026(4) 0.054(4) 0.015(3) 0.020(4) 0.012(3)
C2 0.041(5) 0.043(5) 0.066(5) 0.020(4) 0.026(4) 0.024(4)
C3 0.046(5) 0.016(4) 0.071(5) 0.014(4) 0.016(4) 0.020(4)
C4 0.043(5) 0.027(4) 0.060(5) 0.018(4) 0.012(4) 0.005(4)
C5 0.032(4) 0.029(4) 0.042(4) 0.014(3) 0.013(3) 0.004(3)
C6 0.027(4) 0.025(4) 0.028(3) 0.014(3) 0.001(3) 0.006(3)
C7 0.025(4) 0.027(4) 0.020(3) 0.011(3) 0.002(3) 0.004(3)
C8 0.022(4) 0.018(3) 0.016(3) 0.002(3) 0.002(3) 0.001(2)
C9 0.014(3) 0.025(4) 0.037(4) 0.012(3) 0.008(3) 0.006(3)
C10 0.034(4) 0.032(4) 0.036(4) 0.012(4) 0.016(3) 0.006(3)
C11 0.029(4) 0.022(4) 0.067(5) 0.002(3) 0.014(4) -0.004(4)
C12 0.031(5) 0.021(4) 0.085(6) 0.002(3) 0.026(4) 0.009(4)
C13 0.041(5) 0.043(5) 0.055(5) 0.021(4) 0.026(4) 0.028(4)

loop_
_atom_site_label
_atom_site_fract_x
_atom_site_fract_y
_atom_site_fract_z
_atom_site_U_iso_or_equiv
_atom_site_thermal_displace_type
_atom_site_calc_flag
_atom_site_calc_attached_atom
_atom_site_occupancy
_atom_site_refinement_flags
Cu1 1.1412(1) 0.57775(9) 0.6418(1) 0.0462(3) Uani d . 1.00 .
Cl1 1.2441(2) 0.7971(2) 0.7211(3) 0.0452(6) Uani d . 1.00 .
Cl2 1.3143(2) 0.4744(2) 0.7265(2) 0.0335(5) Uani d . 1.00 .
S1 0.9241(2) 0.4780(2) 0.7091(2) 0.0309(5) Uani d . 1.00 .
O1 0.6732(5) 0.7504(4) 0.8063(6) 0.038(2) Uani d . 1.00 .
N1 0.8720(6) 0.7030(5) 0.7444(6) 0.023(1) Uani d . 1.00 .
N2 0.6831(6) 0.5205(5) 0.7649(7) 0.028(2) Uani d . 1.00 .
N3 0.5864(6) 0.3477(5) 0.8980(7) 0.027(2) Uani d . 1.00 .
C1 1.0044(8) 0.9753(7) 0.7225(10) 0.035(2) Uani d . 1.00 .
C2 1.0662(9) 1.1060(8) 0.729(1) 0.045(3) Uani d . 1.00 .
C3 1.0016(9) 1.1916(7) 0.789(1) 0.042(2) Uani d . 1.00 .
C4 0.8723(9) 1.1466(7) 0.843(1) 0.043(2) Uani d . 1.00 .
C5 0.8104(8) 1.0168(7) 0.8409(9) 0.033(2) Uani d . 1.00 .
C6 0.8737(7) 0.9288(6) 0.7793(8) 0.026(2) Uani d . 1.00 .
C7 0.7985(8) 0.7895(6) 0.7798(8) 0.025(2) Uani d . 1.00 .
C8 0.8193(7) 0.5721(6) 0.7386(7) 0.021(2) Uani d . 1.00 .
C9 0.6123(7) 0.3863(6) 0.7464(8) 0.024(2) Uani d . 1.00 .
C10 0.5641(8) 0.2966(7) 0.5854(9) 0.033(2) Uani d . 1.00 .
C11 0.4889(8) 0.1678(7) 0.582(1) 0.043(2) Uani d . 1.00 .
C12 0.4586(8) 0.1288(7) 0.734(1) 0.046(2) Uani d . 1.00 .
C13 0.5110(9) 0.2228(8) 0.8946(10) 0.041(2) Uani d . 1.00 .
H1 1.0490 0.9168 0.6779 0.0404 Uiso calc . 1.00 .
H2 1.1552 1.1371 0.6905 0.0538 Uiso calc . 1.00 .
H3 1.0463 1.2814 0.7909 0.0495 Uiso calc . 1.00 .
H4 0.8273 1.2054 0.8835 0.0519 Uiso calc . 1.00 .
H5 0.7216 0.9862 0.8807 0.0387 Uiso calc . 1.00 .
H6 0.9691 0.7264 0.7132 0.0282 Uiso calc . 1.00 .
H7 0.6315 0.5783 0.7998 0.0333 Uiso calc . 1.00 .
H8 0.5822 0.3234 0.4777 0.0381 Uiso calc . 1.00 .
H9 0.4572 0.1054 0.4710 0.0510 Uiso calc . 1.00 .
H10 0.4040 0.0403 0.7307 0.0555 Uiso calc . 1.00 .
H11 0.4940 0.1985 1.0042 0.0499 Uiso calc . 1.00 .

loop_
_atom_type_symbol
_atom_type_oxidation_number
_atom_type_number_in_cell
_atom_type_scat_dispersion_real
_atom_type_scat_dispersion_imag
_atom_type_scat_source
C 0 26 0.003 0.002
;International Tables for Crystallography
(1992, Vol. C, Tables 4.2.6.8 and 6.1.1.1)
;
H 0 22 0.000 0.000
;International Tables for Crystallography
(1992, Vol. C, Table 6.1.1.2)
;
N 0 6 0.006 0.003
;International Tables for Crystallography
(1992, Vol. C, Tables 4.2.6.8 and 6.1.1.1)
;
O 0 2 0.011 0.006
;International Tables for Crystallography
(1992, Vol. C, Tables 4.2.6.8 and 6.1.1.1)
;
Cu 0 2 0.320 1.265
;International Tables for Crystallography
(1992, Vol. C, Tables 4.2.6.8 and 6.1.1.1)
;
Cl 0 4 0.148 0.159
;International Tables for Crystallography
(1992, Vol. C, Tables 4.2.6.8 and 6.1.1.1)
;
S 0 2 0.125 0.123
;International Tables for Crystallography
(1992, Vol. C, Tables 4.2.6.8 and 6.1.1.1)
;

loop_
_geom_angle_atom_site_label_1
_geom_angle_atom_site_label_2
_geom_angle_atom_site_label_3
_geom_angle
_geom_angle_site_symmetry_1
_geom_angle_site_symmetry_2
_geom_angle_site_symmetry_3
_geom_angle_publ_flag
CL1 CU1 CL2 113.70(7) 1_555 1_555 1_555 yes
CL1 CU1 S1 118.47(7) 1_555 1_555 1_555 yes
CL1 CU1 S1 105.03(7) 1_555 1_555 2_766 yes
CL2 CU1 S1 109.90(7) 1_555 1_555 1_555 yes
CL2 CU1 S1 102.36(6) 1_555 1_555 2_766 yes
S1 CU1 S1 105.59(6) 1_555 1_555 2_766 yes
CU1 S1 CU1 74.41(6) 1_555 1_555 2_766 yes
CU1 S1 C8 115.0(2) 1_555 1_555 1_555 yes
CU1 S1 C8 100.6(2) 2_766 1_555 1_555 yes
C7 N1 C8 126.1(5) 1_555 1_555 1_555 yes
C7 N1 H6 124.7(5) 1_555 1_555 1_555 no
C8 N1 H6 109.2(5) 1_555 1_555 1_555 no
C8 N2 C9 122.8(5) 1_555 1_555 1_555 yes
C8 N2 H7 118.8(5) 1_555 1_555 1_555 no
C9 N2 H7 118.4(5) 1_555 1_555 1_555 no
C9 N3 C13 121.0(5) 1_555 1_555 1_555 yes
C2 C1 C6 119.4(6) 1_555 1_555 1_555 yes
C2 C1 H1 120.3(7) 1_555 1_555 1_555 no
C6 C1 H1 120.4(6) 1_555 1_555 1_555 no
C1 C2 C3 121.3(7) 1_555 1_555 1_555 yes
C1 C2 H2 119.0(7) 1_555 1_555 1_555 no
C3 C2 H2 119.7(7) 1_555 1_555 1_555 no
C2 C3 C4 119.9(6) 1_555 1_555 1_555 yes
C2 C3 H3 119.8(8) 1_555 1_555 1_555 no
C4 C3 H3 120.3(7) 1_555 1_555 1_555 no
C3 C4 C5 119.8(6) 1_555 1_555 1_555 yes
C3 C4 H4 120.1(7) 1_555 1_555 1_555 no
C5 C4 H4 120.1(7) 1_555 1_555 1_555 no
C4 C5 C6 121.0(6) 1_555 1_555 1_555 yes
C4 C5 H5 119.7(7) 1_555 1_555 1_555 no
C6 C5 H5 119.3(6) 1_555 1_555 1_555 no
C1 C6 C5 118.6(6) 1_555 1_555 1_555 yes
C1 C6 C7 123.9(6) 1_555 1_555 1_555 yes
C5 C6 C7 117.5(6) 1_555 1_555 1_555 yes
O1 C7 N1 120.4(6) 1_555 1_555 1_555 yes
O1 C7 C6 121.5(6) 1_555 1_555 1_555 yes
N1 C7 C6 118.2(6) 1_555 1_555 1_555 yes
S1 C8 N1 122.0(5) 1_555 1_555 1_555 yes
S1 C8 N2 120.1(5) 1_555 1_555 1_555 yes
N1 C8 N2 117.8(5) 1_555 1_555 1_555 yes
N2 C9 N3 115.6(5) 1_555 1_555 1_555 yes
N2 C9 C10 123.8(6) 1_555 1_555 1_555 yes
N3 C9 C10 120.5(6) 1_555 1_555 1_555 yes
C9 C10 C11 118.4(6) 1_555 1_555 1_555 yes
C9 C10 H8 120.8(6) 1_555 1_555 1_555 no
C11 C10 H8 120.8(6) 1_555 1_555 1_555 no
C10 C11 C12 121.6(6) 1_555 1_555 1_555 yes
C10 C11 H9 118.9(7) 1_555 1_555 1_555 no
C12 C11 H9 119.5(7) 1_555 1_555 1_555 no
C11 C12 C13 117.6(6) 1_555 1_555 1_555 yes
C11 C12 H10 120.9(7) 1_555 1_555 1_555 no
C13 C12 H10 121.5(8) 1_555 1_555 1_555 no
N3 C13 C12 120.8(6) 1_555 1_555 1_555 yes
N3 C13 H11 119.2(7) 1_555 1_555 1_555 no
C12 C13 H11 120.0(7) 1_555 1_555 1_555 no

loop_
_geom_bond_atom_site_label_1
_geom_bond_atom_site_label_2
_geom_bond_distance
_geom_bond_site_symmetry_1
_geom_bond_site_symmetry_2
_geom_bond_publ_flag
CU1 CL1 2.257(2) 1_555 1_555 yes
CU1 CL2 2.337(2) 1_555 1_555 yes
CU1 S1 2.257(2) 1_555 1_555 yes
CU1 S1 2.595(2) 1_555 2_766 yes
S1 C8 1.692(6) 1_555 1_555 yes
O1 C7 1.225(7) 1_555 1_555 yes
N1 C7 1.397(8) 1_555 1_555 yes
N1 C8 1.371(7) 1_555 1_555 yes
N2 C8 1.333(7) 1_555 1_555 yes
N2 C9 1.405(7) 1_555 1_555 yes
N3 C9 1.350(7) 1_555 1_555 yes
N3 C13 1.346(8) 1_555 1_555 yes
C1 C2 1.374(9) 1_555 1_555 yes
C1 C6 1.399(9) 1_555 1_555 yes
C2 C3 1.373(10) 1_555 1_555 yes
C3 C4 1.376(9) 1_555 1_555 yes
C4 C5 1.371(9) 1_555 1_555 yes
C5 C6 1.395(8) 1_555 1_555 yes
C6 C7 1.486(8) 1_555 1_555 yes
C9 C10 1.374(8) 1_555 1_555 yes
C10 C11 1.379(9) 1_555 1_555 yes
C11 C12 1.376(9) 1_555 1_555 yes
C12 C13 1.388(9) 1_555 1_555 yes

loop_
_geom_contact_atom_site_label_1
_geom_contact_atom_site_label_2
_geom_contact_distance
_geom_contact_site_symmetry_1
_geom_contact_site_symmetry_2
_geom_contact_publ_flag
CU1 S1 2.595(2) 1_555 2_766 ?
CL1 C13 3.450(7) 1_555 2_767 ?
CL1 C12 3.588(7) 1_555 1_665 ?
CL2 N3 3.052(5) 1_555 2_767 ?
CL2 C9 3.299(6) 1_555 1_655 ?
CL2 N2 3.384(5) 1_555 1_655 ?
CL2 N3 3.451(5) 1_555 1_655 ?
S1 C3 3.581(7) 1_555 1_545 ?
O1 C10 3.236(8) 1_555 2_666 ?
O1 C13 3.258(8) 1_555 2_667 ?
O1 C11 3.440(9) 1_555 2_666 ?
N1 C4 3.407(8) 1_555 2_777 ?
N1 C3 3.466(8) 1_555 2_777 ?
C1 C2 3.349(9) 1_555 2_776 ?
C1 C5 3.443(9) 1_555 2_777 ?
C1 C1 3.55(1) 1_555 2_776 ?
C3 C7 3.426(9) 1_555 2_777 ?
C5 C6 3.577(8) 1_555 2_777 ?
C6 C6 3.56(1) 1_555 2_777 ?
